data_7205576
loop_
_publ_author_name
'Yao, Dandan'
'Zhao, Shanshan'
'Guo, Jianhua'
'Zhang, Zuolun'
'Zhang, Hongyu'
'Liu, Yu'
'Wang, Yue'

_publ_section_title
;
 Hydroxyphenyl-benzothiazole based full color organic emitting
 materials generated by facile molecular modification
;
_journal_issue 11
_journal_name_full 'Journal of Materials Chemistry'
_journal_page_first 3568
_journal_paper_doi 10.1039/c1jm00009h
_journal_volume 21
_journal_year 2011
_chemical_formula_sum 'C25 H16 N2 O S'
_chemical_formula_weight 392.46
_chemical_name_systematic
;
?
;
_space_group_IT_number 14
_symmetry_cell_setting monoclinic
_symmetry_space_group_name_Hall '-P 2ybc'
_symmetry_space_group_name_H-M 'P 1 21/c 1'
_atom_sites_solution_hydrogens geom
_atom_sites_solution_primary direct
_atom_sites_solution_secondary difmap
_audit_creation_method SHELXL-97
_cell_angle_alpha 90.00
_cell_angle_beta 105.2680(10)
_cell_angle_gamma 90.00
_cell_formula_units_Z 4
_cell_length_a 8.3907(4)
_cell_length_b 30.6491(14)
_cell_length_c 7.7677(4)
_cell_measurement_reflns_used 4779
_cell_measurement_temperature 296(2)
_cell_volume 1927.09(16)
_computing_cell_refinement PROCESS-AUTO
_computing_data_collection PROCESS-AUTO
_computing_data_reduction PROCESS-AUTO
_computing_molecular_graphics 'SHELXL-97 (Sheldrick, 1997)'
_computing_publication_material 'SHELXL-97 (Sheldrick, 1997)'
_computing_structure_refinement 'SHELXL-97 (Sheldrick, 1997)'
_computing_structure_solution 'SHELXS-97 (Sheldrick, 1990)'
_diffrn_ambient_temperature 296(2)
_diffrn_detector_area_resol_mean none
_diffrn_measured_fraction_theta_full 0.999
_diffrn_measured_fraction_theta_max 0.999
_diffrn_measurement_device_type 'CCD area detector'
_diffrn_measurement_method 'phi and omega scans'
_diffrn_radiation_monochromator graphite
_diffrn_radiation_source 'fine-focus sealed tube'
_diffrn_radiation_type MoK\a
_diffrn_radiation_wavelength 0.71073
_diffrn_reflns_av_R_equivalents 0.0328
_diffrn_reflns_av_sigmaI/netI 0.0409
_diffrn_reflns_limit_h_max 11
_diffrn_reflns_limit_h_min -8
_diffrn_reflns_limit_k_max 40
_diffrn_reflns_limit_k_min -36
_diffrn_reflns_limit_l_max 10
_diffrn_reflns_limit_l_min -10
_diffrn_reflns_number 14128
_diffrn_reflns_theta_full 28.28
_diffrn_reflns_theta_max 28.28
_diffrn_reflns_theta_min 1.33
_diffrn_standards_decay_% none
_diffrn_standards_interval_count none
_diffrn_standards_interval_time none
_diffrn_standards_number none
_exptl_absorpt_coefficient_mu 0.187
_exptl_absorpt_correction_T_max 0.9671
_exptl_absorpt_correction_T_min 0.9600
_exptl_absorpt_correction_type none
_exptl_crystal_colour yellow
_exptl_crystal_density_diffrn 1.353
_exptl_crystal_density_meas ?
_exptl_crystal_density_method 'not measured'
_exptl_crystal_description block
_exptl_crystal_F_000 816
_exptl_crystal_size_max 0.22
_exptl_crystal_size_mid 0.19
_exptl_crystal_size_min 0.18
_refine_diff_density_max 0.255
_refine_diff_density_min -0.331
_refine_diff_density_rms 0.058
_refine_ls_extinction_method none
_refine_ls_goodness_of_fit_ref 1.059
_refine_ls_hydrogen_treatment riding
_refine_ls_matrix_type full
_refine_ls_number_parameters 263
_refine_ls_number_reflns 4779
_refine_ls_number_restraints 0
_refine_ls_restrained_S_all 1.059
_refine_ls_R_factor_all 0.0830
_refine_ls_R_factor_gt 0.0466
_refine_ls_shift/su_max 0.000
_refine_ls_shift/su_mean 0.000
_refine_ls_structure_factor_coef Fsqd
_refine_ls_weighting_details 'calc w=1/[\s^2^(Fo^2^)+(0.0761P)^2^+0.0000P] where P=(Fo^2^+2Fc^2^)/3'
_refine_ls_weighting_scheme calc
_refine_ls_wR_factor_gt 0.1225
_refine_ls_wR_factor_ref 0.1461
_reflns_number_gt 3118
_reflns_number_total 4779
_reflns_threshold_expression >2sigma(I)
_cod_data_source_file C1JM00009H.TXT
_cod_data_source_block mCzOH
_cod_depositor_comments
;
The following automatic conversions were performed:
'_symmetry_cell_setting' value 'Monoclinic' changed to 'monoclinic'
according to '/home/saulius/struct/CIF-dictionaries/cif_core.dic'
dictionary named 'cif_core.dic' version 2.4.1 from 2010-06-29.

Automatic conversion script
Id: cif_fix_enum 1555 2011-01-17 13:19:09Z saulius 

The following automatic conversions were performed:

'_exptl_crystal_density_meas' value 'none' was changed to '?' - the
value is perceived as not measured.

Automatic conversion script
Id: cif_fix_values 3008 2015-01-20 13:52:24Z robertas 
;
_cod_original_sg_symbol_H-M P2(1)/c
_cod_database_code 7205576

loop_
_symmetry_equiv_pos_as_xyz
'x, y, z'
'-x, y+1/2, -z+1/2'
'-x, -y, -z'
'x, -y-1/2, z-1/2'

loop_
_atom_site_label
_atom_site_type_symbol
_atom_site_fract_x
_atom_site_fract_y
_atom_site_fract_z
_atom_site_U_iso_or_equiv
_atom_site_adp_type
_atom_site_occupancy
_atom_site_symmetry_multiplicity
_atom_site_calc_flag
_atom_site_refinement_flags
_atom_site_disorder_assembly
_atom_site_disorder_group
C1 C -0.3249(2) -0.03184(6) 0.1065(3) 0.0464(5) Uani 1 1 d . . .
C2 C -0.4046(3) -0.06555(7) -0.0038(3) 0.0557(6) Uani 1 1 d . . .
H2 H -0.3868 -0.0703 -0.1155 0.067 Uiso 1 1 calc R . .
C3 C -0.5106(3) -0.09150(7) 0.0592(4) 0.0602(6) Uani 1 1 d . . .
H3 H -0.5649 -0.1143 -0.0112 0.072 Uiso 1 1 calc R . .
C4 C -0.5384(3) -0.08444(7) 0.2252(3) 0.0597(6) Uani 1 1 d . . .
H4 H -0.6119 -0.1024 0.2631 0.072 Uiso 1 1 calc R . .
C5 C -0.4594(3) -0.05140(7) 0.3352(3) 0.0558(6) Uani 1 1 d . . .
H5 H -0.4788 -0.0468 0.4462 0.067 Uiso 1 1 calc R . .
C6 C -0.3493(2) -0.02506(6) 0.2752(3) 0.0451(5) Uani 1 1 d . . .
C7 C -0.1707(2) 0.02870(6) 0.2755(3) 0.0417(4) Uani 1 1 d . . .
C8 C -0.0654(2) 0.06651(6) 0.3417(2) 0.0384(4) Uani 1 1 d . . .
C9 C -0.0381(2) 0.07987(6) 0.5207(3) 0.0425(4) Uani 1 1 d . . .
C10 C 0.0625(3) 0.11525(7) 0.5821(3) 0.0462(5) Uani 1 1 d . . .
H10 H 0.0837 0.1233 0.7014 0.055 Uiso 1 1 calc R . .
C11 C 0.1316(3) 0.13871(7) 0.4698(3) 0.0454(5) Uani 1 1 d . . .
H11 H 0.1960 0.1631 0.5122 0.054 Uiso 1 1 calc R . .
C12 C 0.1058(2) 0.12610(6) 0.2929(2) 0.0388(4) Uani 1 1 d . . .
C13 C 0.0109(2) 0.08984(6) 0.2311(2) 0.0406(4) Uani 1 1 d . . .
H13 H -0.0026 0.0808 0.1139 0.049 Uiso 1 1 calc R . .
C14 C 0.3412(2) 0.16388(6) 0.2128(3) 0.0422(5) Uani 1 1 d . . .
C15 C 0.4745(3) 0.14978(8) 0.3483(3) 0.0552(6) Uani 1 1 d . . .
H15 H 0.4611 0.1300 0.4342 0.066 Uiso 1 1 calc R . .
C16 C 0.6286(3) 0.16645(9) 0.3500(4) 0.0666(7) Uani 1 1 d . . .
H16 H 0.7206 0.1575 0.4387 0.080 Uiso 1 1 calc R . .
C17 C 0.6487(3) 0.19591(9) 0.2233(4) 0.0725(8) Uani 1 1 d . . .
H17 H 0.7537 0.2066 0.2292 0.087 Uiso 1 1 calc R . .
C18 C 0.5178(3) 0.20969(7) 0.0891(4) 0.0623(7) Uani 1 1 d . . .
H18 H 0.5334 0.2297 0.0049 0.075 Uiso 1 1 calc R . .
C19 C 0.3599(3) 0.19333(6) 0.0800(3) 0.0469(5) Uani 1 1 d . . .
C20 C 0.1980(3) 0.19909(6) -0.0403(3) 0.0455(5) Uani 1 1 d . . .
C21 C 0.1371(3) 0.22402(7) -0.1937(3) 0.0577(6) Uani 1 1 d . . .
H21 H 0.2079 0.2412 -0.2390 0.069 Uiso 1 1 calc R . .
C22 C -0.0286(4) 0.22287(8) -0.2768(3) 0.0654(7) Uani 1 1 d . . .
H22 H -0.0698 0.2390 -0.3804 0.078 Uiso 1 1 calc R . .
C23 C -0.1360(3) 0.19789(7) -0.2080(3) 0.0588(6) Uani 1 1 d . . .
H23 H -0.2483 0.1984 -0.2651 0.071 Uiso 1 1 calc R . .
C24 C -0.0808(3) 0.17257(6) -0.0583(3) 0.0466(5) Uani 1 1 d . . .
H24 H -0.1531 0.1557 -0.0139 0.056 Uiso 1 1 calc R . .
C25 C 0.0875(2) 0.17322(6) 0.0241(2) 0.0403(4) Uani 1 1 d . . .
N1 N -0.2596(2) 0.00937(5) 0.3699(2) 0.0452(4) Uani 1 1 d . . .
N2 N 0.17605(19) 0.15134(5) 0.1765(2) 0.0412(4) Uani 1 1 d . . .
O1 O -0.1083(2) 0.05961(5) 0.63676(19) 0.0593(4) Uani 1 1 d . . .
H1 H -0.1699 0.0402 0.5848 0.089 Uiso 1 1 calc R . .
S1 S -0.18823(7) 0.006350(17) 0.06517(7) 0.04938(18) Uani 1 1 d . . .

loop_
_atom_site_aniso_label
_atom_site_aniso_U_11
_atom_site_aniso_U_22
_atom_site_aniso_U_33
_atom_site_aniso_U_23
_atom_site_aniso_U_13
_atom_site_aniso_U_12
C1 0.0437(11) 0.0378(10) 0.0616(13) 0.0005(9) 0.0206(10) 0.0021(9)
C2 0.0566(13) 0.0478(12) 0.0678(15) -0.0095(11) 0.0258(11) -0.0021(10)
C3 0.0584(14) 0.0422(12) 0.0815(17) -0.0077(11) 0.0212(13) -0.0061(10)
C4 0.0586(14) 0.0456(12) 0.0777(17) 0.0067(11) 0.0230(12) -0.0103(10)
C5 0.0593(14) 0.0506(12) 0.0626(14) 0.0070(11) 0.0251(11) -0.0087(10)
C6 0.0466(11) 0.0369(10) 0.0538(12) 0.0047(9) 0.0168(9) -0.0013(8)
C7 0.0439(11) 0.0390(10) 0.0450(11) 0.0052(8) 0.0168(9) 0.0027(8)
C8 0.0396(10) 0.0371(9) 0.0410(10) 0.0038(8) 0.0150(8) 0.0014(8)
C9 0.0434(11) 0.0454(11) 0.0429(11) 0.0072(9) 0.0189(9) 0.0040(9)
C10 0.0505(12) 0.0541(12) 0.0363(10) -0.0048(9) 0.0153(9) 0.0001(10)
C11 0.0467(11) 0.0456(11) 0.0460(11) -0.0073(9) 0.0159(9) -0.0077(9)
C12 0.0379(10) 0.0401(10) 0.0411(10) 0.0026(8) 0.0151(8) -0.0004(8)
C13 0.0451(11) 0.0415(10) 0.0375(10) 0.0006(8) 0.0148(8) -0.0015(8)
C14 0.0443(11) 0.0385(10) 0.0472(11) -0.0103(8) 0.0178(9) -0.0077(8)
C15 0.0491(13) 0.0629(14) 0.0529(13) -0.0089(11) 0.0124(10) -0.0078(10)
C16 0.0440(13) 0.0796(17) 0.0736(17) -0.0278(14) 0.0112(12) -0.0117(12)
C17 0.0543(16) 0.0723(17) 0.099(2) -0.0347(16) 0.0357(16) -0.0253(13)
C18 0.0717(17) 0.0462(12) 0.0830(17) -0.0154(12) 0.0452(15) -0.0194(11)
C19 0.0580(13) 0.0360(10) 0.0548(12) -0.0122(9) 0.0290(10) -0.0114(9)
C20 0.0655(14) 0.0310(9) 0.0481(12) -0.0041(8) 0.0292(10) -0.0049(9)
C21 0.0875(19) 0.0382(11) 0.0565(13) 0.0061(10) 0.0351(13) 0.0006(11)
C22 0.101(2) 0.0481(13) 0.0496(13) 0.0101(10) 0.0247(14) 0.0196(13)
C23 0.0675(15) 0.0560(13) 0.0492(13) -0.0018(10) 0.0086(11) 0.0164(11)
C24 0.0509(12) 0.0455(11) 0.0453(11) -0.0039(9) 0.0160(9) 0.0003(9)
C25 0.0521(12) 0.0341(9) 0.0383(10) -0.0035(8) 0.0179(9) -0.0021(8)
N1 0.0495(10) 0.0413(9) 0.0484(10) 0.0030(7) 0.0195(8) -0.0064(8)
N2 0.0420(9) 0.0420(8) 0.0406(9) 0.0027(7) 0.0128(7) -0.0083(7)
O1 0.0706(11) 0.0672(11) 0.0482(9) 0.0030(7) 0.0299(8) -0.0121(8)
S1 0.0519(3) 0.0485(3) 0.0552(3) -0.0046(2) 0.0271(3) -0.0054(2)

loop_
_atom_type_symbol
_atom_type_description
_atom_type_scat_dispersion_real
_atom_type_scat_dispersion_imag
_atom_type_scat_source
C C 0.0033 0.0016 'International Tables Vol C Tables 4.2.6.8 and 6.1.1.4'
H H 0.0000 0.0000 'International Tables Vol C Tables 4.2.6.8 and 6.1.1.4'
N N 0.0061 0.0033 'International Tables Vol C Tables 4.2.6.8 and 6.1.1.4'
O O 0.0106 0.0060 'International Tables Vol C Tables 4.2.6.8 and 6.1.1.4'
S S 0.1246 0.1234 'International Tables Vol C Tables 4.2.6.8 and 6.1.1.4'

loop_
_geom_angle_atom_site_label_1
_geom_angle_atom_site_label_2
_geom_angle_atom_site_label_3
_geom_angle
_geom_angle_site_symmetry_1
_geom_angle_site_symmetry_3
_geom_angle_publ_flag
C6 C1 C2 121.52(19) . . ?
C6 C1 S1 110.04(15) . . ?
C2 C1 S1 128.44(18) . . ?
C3 C2 C1 117.3(2) . . ?
C3 C2 H2 121.3 . . ?
C1 C2 H2 121.3 . . ?
C2 C3 C4 121.6(2) . . ?
C2 C3 H3 119.2 . . ?
C4 C3 H3 119.2 . . ?
C5 C4 C3 121.4(2) . . ?
C5 C4 H4 119.3 . . ?
C3 C4 H4 119.3 . . ?
C4 C5 C6 118.1(2) . . ?
C4 C5 H5 121.0 . . ?
C6 C5 H5 121.0 . . ?
N1 C6 C1 114.72(18) . . ?
N1 C6 C5 125.2(2) . . ?
C1 C6 C5 120.1(2) . . ?
N1 C7 C8 122.53(18) . . ?
N1 C7 S1 115.16(15) . . ?
C8 C7 S1 122.31(14) . . ?
C13 C8 C9 118.51(17) . . ?
C13 C8 C7 121.34(17) . . ?
C9 C8 C7 120.15(17) . . ?
O1 C9 C10 117.71(18) . . ?
O1 C9 C8 122.61(18) . . ?
C10 C9 C8 119.68(18) . . ?
C11 C10 C9 120.97(18) . . ?
C11 C10 H10 119.5 . . ?
C9 C10 H10 119.5 . . ?
C10 C11 C12 120.11(18) . . ?
C10 C11 H11 119.9 . . ?
C12 C11 H11 119.9 . . ?
C13 C12 C11 119.65(17) . . ?
C13 C12 N2 120.85(17) . . ?
C11 C12 N2 119.49(17) . . ?
C12 C13 C8 120.99(18) . . ?
C12 C13 H13 119.5 . . ?
C8 C13 H13 119.5 . . ?
C15 C14 N2 128.87(19) . . ?
C15 C14 C19 122.1(2) . . ?
N2 C14 C19 108.92(18) . . ?
C14 C15 C16 117.1(2) . . ?
C14 C15 H15 121.4 . . ?
C16 C15 H15 121.4 . . ?
C17 C16 C15 121.5(2) . . ?
C17 C16 H16 119.2 . . ?
C15 C16 H16 119.2 . . ?
C18 C17 C16 121.5(2) . . ?
C18 C17 H17 119.2 . . ?
C16 C17 H17 119.2 . . ?
C17 C18 C19 119.1(2) . . ?
C17 C18 H18 120.4 . . ?
C19 C18 H18 120.4 . . ?
C18 C19 C14 118.5(2) . . ?
C18 C19 C20 134.9(2) . . ?
C14 C19 C20 106.58(17) . . ?
C21 C20 C25 119.0(2) . . ?
C21 C20 C19 133.7(2) . . ?
C25 C20 C19 107.29(17) . . ?
C22 C21 C20 119.1(2) . . ?
C22 C21 H21 120.4 . . ?
C20 C21 H21 120.4 . . ?
C21 C22 C23 120.8(2) . . ?
C21 C22 H22 119.6 . . ?
C23 C22 H22 119.6 . . ?
C24 C23 C22 121.9(2) . . ?
C24 C23 H23 119.1 . . ?
C22 C23 H23 119.1 . . ?
C23 C24 C25 117.2(2) . . ?
C23 C24 H24 121.4 . . ?
C25 C24 H24 121.4 . . ?
C24 C25 N2 129.38(18) . . ?
C24 C25 C20 121.99(18) . . ?
N2 C25 C20 108.61(17) . . ?
C7 N1 C6 110.74(17) . . ?
C25 N2 C14 108.58(15) . . ?
C25 N2 C12 125.56(16) . . ?
C14 N2 C12 125.10(16) . . ?
C9 O1 H1 109.5 . . ?
C1 S1 C7 89.33(10) . . ?

loop_
_geom_bond_atom_site_label_1
_geom_bond_atom_site_label_2
_geom_bond_distance
_geom_bond_site_symmetry_2
_geom_bond_publ_flag
C1 C6 1.393(3) . ?
C1 C2 1.396(3) . ?
C1 S1 1.727(2) . ?
C2 C3 1.376(3) . ?
C2 H2 0.9300 . ?
C3 C4 1.386(3) . ?
C3 H3 0.9300 . ?
C4 C5 1.377(3) . ?
C4 H4 0.9300 . ?
C5 C6 1.396(3) . ?
C5 H5 0.9300 . ?
C6 N1 1.389(3) . ?
C7 N1 1.317(2) . ?
C7 C8 1.466(3) . ?
C7 S1 1.741(2) . ?
C8 C13 1.396(3) . ?
C8 C9 1.409(3) . ?
C9 O1 1.351(2) . ?
C9 C10 1.380(3) . ?
C10 C11 1.372(3) . ?
C10 H10 0.9300 . ?
C11 C12 1.388(3) . ?
C11 H11 0.9300 . ?
C12 C13 1.378(3) . ?
C12 N2 1.430(2) . ?
C13 H13 0.9300 . ?
C14 C15 1.387(3) . ?
C14 N2 1.394(2) . ?
C14 C19 1.410(3) . ?
C15 C16 1.388(3) . ?
C15 H15 0.9300 . ?
C16 C17 1.378(4) . ?
C16 H16 0.9300 . ?
C17 C18 1.367(4) . ?
C17 H17 0.9300 . ?
C18 C19 1.401(3) . ?
C18 H18 0.9300 . ?
C19 C20 1.442(3) . ?
C20 C21 1.395(3) . ?
C20 C25 1.408(3) . ?
C21 C22 1.370(3) . ?
C21 H21 0.9300 . ?
C22 C23 1.392(3) . ?
C22 H22 0.9300 . ?
C23 C24 1.373(3) . ?
C23 H23 0.9300 . ?
C24 C25 1.389(3) . ?
C24 H24 0.9300 . ?
C25 N2 1.393(2) . ?
O1 H1 0.8200 . ?

loop_
_cod_related_entry_id
_cod_related_entry_database
_cod_related_entry_code
1 ChemSpider 30653739
